data_7222918
loop_
_publ_author_name
'Willis, Nicky J.'
'Fisher, Craig A.'
'Alder, Catherine M.'
'Harsanyi, Antal'
'Shukla, Lena'
'Adams, Joseph P.'
'Sandford, Graham'

_publ_section_title
;
 Sustainable synthesis of enantiopure fluorolactam derivatives by a
 selective direct fluorination -- amidase strategy
;
_journal_issue 5
_journal_name_full 'Green Chem.'
_journal_page_first 1313
_journal_paper_doi 10.1039/C5GC02209F
_journal_volume 18
_journal_year 2016
_chemical_formula_moiety 'Cl, C8 H15 F N O4'
_chemical_formula_sum 'C8 H15 Cl F N O4'
_chemical_formula_weight 243.66
_chemical_name_systematic
;
 dimethyl (2-aminopropyl)fluoromalonate hydrochloride 
;
_space_group_crystal_system triclinic
_space_group_IT_number 2
_space_group_name_Hall '-P 1'
_space_group_name_H-M_alt 'P -1'
_symmetry_space_group_name_Hall '-P 1'
_symmetry_space_group_name_H-M 'P -1'
_atom_sites_solution_hydrogens difmap
_atom_sites_solution_primary direct
_atom_sites_solution_secondary difmap
_audit_creation_date 2015-03-13
_audit_creation_method
;
Olex2 1.2-beta
(compiled 2015.01.26 svn.r3150 for OlexSys, GUI svn.r4998)
;
_audit_update_record
;
2015-05-20 deposited with the CCDC.
2015-10-13 downloaded from the CCDC.
;
_cell_angle_alpha 100.738(7)
_cell_angle_beta 96.625(6)
_cell_angle_gamma 94.612(6)
_cell_formula_units_Z 2
_cell_length_a 5.8210(4)
_cell_length_b 6.4875(5)
_cell_length_c 15.7485(12)
_cell_measurement_reflns_used 3123
_cell_measurement_temperature 120.0
_cell_measurement_theta_max 32.2490
_cell_measurement_theta_min 3.2000
_cell_volume 577.23(8)
_computing_cell_refinement
;
CrysAlisPro, Agilent Technologies,
Version 1.171.37.31 (release 14-01-2014 CrysAlis171 .NET)
(compiled Jan 14 2014,18:38:05)
;
_computing_data_collection
;
CrysAlisPro, Agilent Technologies,
Version 1.171.37.31 (release 14-01-2014 CrysAlis171 .NET)
(compiled Jan 14 2014,18:38:05)
;
_computing_data_reduction
;
CrysAlisPro, Agilent Technologies,
Version 1.171.37.31 (release 14-01-2014 CrysAlis171 .NET)
(compiled Jan 14 2014,18:38:05)
;
_computing_molecular_graphics 'Olex2 (Dolomanov et al., 2009)'
_computing_publication_material 'Olex2 (Dolomanov et al., 2009)'
_computing_structure_refinement 'XL (Sheldrick, 2008)'
_computing_structure_solution 'XS (Sheldrick, 2008)'
_diffrn_ambient_temperature 120.0
_diffrn_detector CCD
_diffrn_detector_area_resol_mean 16.1511
_diffrn_detector_type Sapphire3
_diffrn_measured_fraction_theta_full 0.999
_diffrn_measured_fraction_theta_max 0.999
_diffrn_measurement_details
;
  1 omega  -37.00   37.00   1.0000   12.5000
omega____ theta____ kappa____ phi______ frames
    -       28.9587  -57.0000  120.0000 74

  2 omega   -1.00   75.00   1.0000   12.5000
omega____ theta____ kappa____ phi______ frames
    -       28.9587 -112.0000   83.0000 76

  3 omega   -1.00   98.00   1.0000   12.5000
omega____ theta____ kappa____ phi______ frames
    -       28.9587   77.0000  -30.0000 99

  4 omega  -19.00    7.00   1.0000   12.5000
omega____ theta____ kappa____ phi______ frames
    -       28.9587 -100.0000 -150.0000 26

  5 omega   21.00   71.00   1.0000   12.5000
omega____ theta____ kappa____ phi______ frames
    -       28.9587 -100.0000 -150.0000 50

  6 omega  -12.00  102.00   1.0000   12.5000
omega____ theta____ kappa____ phi______ frames
    -       28.9587   19.0000  -60.0000 114

  7 omega -104.00  -35.00   1.0000   12.5000
omega____ theta____ kappa____ phi______ frames
    -      -28.3337 -178.0000 -150.0000 69

  8 omega  -97.00   -7.00   1.0000   12.5000
omega____ theta____ kappa____ phi______ frames
    -      -28.3337  -57.0000   30.0000 90

  9 omega   -1.00   38.00   1.0000   12.5000
omega____ theta____ kappa____ phi______ frames
    -       28.9587   77.0000 -150.0000 39

 10 omega    3.00  101.00   1.0000   12.5000
omega____ theta____ kappa____ phi______ frames
    -       28.9587   38.0000  150.0000 98
;
_diffrn_measurement_device 'four-circle diffractometer'
_diffrn_measurement_device_type 'Xcalibur, Sapphire3'
_diffrn_measurement_method \w-scan
_diffrn_orient_matrix_UB_11 0.0842586000
_diffrn_orient_matrix_UB_12 0.0045224000
_diffrn_orient_matrix_UB_13 -0.0289226000
_diffrn_orient_matrix_UB_21 0.0897726000
_diffrn_orient_matrix_UB_22 0.0025254000
_diffrn_orient_matrix_UB_23 0.0348143000
_diffrn_orient_matrix_UB_31 -0.0074563000
_diffrn_orient_matrix_UB_32 -0.1117729000
_diffrn_orient_matrix_UB_33 -0.0095307000
_diffrn_radiation_collimation monochromator
_diffrn_radiation_monochromator graphite
_diffrn_radiation_probe x-ray
_diffrn_radiation_type MoK\a
_diffrn_radiation_wavelength 0.71073
_diffrn_reflns_av_R_equivalents 0.0419
_diffrn_reflns_av_unetI/netI 0.0444
_diffrn_reflns_limit_h_max 7
_diffrn_reflns_limit_h_min -7
_diffrn_reflns_limit_k_max 8
_diffrn_reflns_limit_k_min -8
_diffrn_reflns_limit_l_max 20
_diffrn_reflns_limit_l_min -20
_diffrn_reflns_number 8623
_diffrn_reflns_theta_full 28.00
_diffrn_reflns_theta_max 28.00
_diffrn_reflns_theta_min 2.66
_diffrn_source 'Enhance (Mo) X-ray Source'
_diffrn_source_type 'sealed tube'
_exptl_absorpt_coefficient_mu 0.340
_exptl_absorpt_correction_T_max 0.984
_exptl_absorpt_correction_T_min 0.900
_exptl_absorpt_correction_type analytical
_exptl_absorpt_process_details
;
CrysAlisPro, Agilent Technologies,
Version 1.171.37.31 (release 14-01-2014 CrysAlis171 .NET)
(compiled Jan 14 2014,18:38:05)
Analytical numeric absorption correction using a multifaceted crystal
model based on expressions derived by R.C. Clark & J.S. Reid.
(Clark, R. C. & Reid, J. S. (1995). Acta Cryst. A51, 887-897)
Empirical absorption correction using spherical harmonics,
 implemented in SCALE3 ABSPACK scaling algorithm.
;
_exptl_crystal_colour 'clear light colourless'
_exptl_crystal_colour_lustre clear
_exptl_crystal_colour_modifier light
_exptl_crystal_colour_primary colourless
_exptl_crystal_density_diffrn 1.402
_exptl_crystal_density_method 'not measured'
_exptl_crystal_description plate
_exptl_crystal_F_000 256
_exptl_crystal_size_max 0.36
_exptl_crystal_size_mid 0.21
_exptl_crystal_size_min 0.05
_refine_diff_density_max 0.556
_refine_diff_density_min -0.273
_refine_diff_density_rms 0.077
_refine_ls_extinction_method none
_refine_ls_goodness_of_fit_ref 1.165
_refine_ls_hydrogen_treatment constr
_refine_ls_matrix_type full
_refine_ls_number_parameters 139
_refine_ls_number_reflns 2785
_refine_ls_number_restraints 0
_refine_ls_restrained_S_all 1.165
_refine_ls_R_factor_all 0.0626
_refine_ls_R_factor_gt 0.0521
_refine_ls_shift/su_max 0.001
_refine_ls_shift/su_mean 0.000
_refine_ls_structure_factor_coef Fsqd
_refine_ls_weighting_details 'calc w=1/[\s^2^(Fo^2^)+(0.0350P)^2^+0.8000P] where P=(Fo^2^+2Fc^2^)/3'
_refine_ls_weighting_scheme calc
_refine_ls_wR_factor_gt 0.1240
_refine_ls_wR_factor_ref 0.1289
_reflns_number_gt 2374
_reflns_number_total 2785
_reflns_threshold_expression >2sigma(I)
_cod_data_source_file c5gc02209f6.cif
_cod_data_source_block 4c_15srv065
_cod_depositor_comments 'Adding full bibliography for 7222916--7222921.cif.'
_cod_original_cell_volume 577.23(7)
_cod_database_code 7222918
_chemical_oxdiff_formula 'C8 H15 Cl1 F1 N1 O4'
_reflns_odcompleteness_completeness 99.97
_reflns_odcompleteness_iscentric 1
_reflns_odcompleteness_theta 31.44
_olex2_refinement_description
;
1. Fixed Uiso
 At 1.2 times of:
  All C(H,H) groups, All N(H,H,H) groups
 At 1.5 times of:
  All C(H,H,H) groups
2.a Secondary CH2 refined with riding coordinates:
 C1(H1D,H1E), C2(H2A,H2B), C3(H3A,H3B)
2.b Idealised Me refined as rotating group:
 N1(H1A,H1B,H1C), C6(H6A,H6B,H6C), C8(H8A,H8B,H8C)
;

loop_
_space_group_symop_id
_space_group_symop_operation_xyz
1 'x, y, z'
2 '-x, -y, -z'

loop_
_atom_site_label
_atom_site_type_symbol
_atom_site_fract_x
_atom_site_fract_y
_atom_site_fract_z
_atom_site_U_iso_or_equiv
_atom_site_adp_type
_atom_site_occupancy
_atom_site_calc_flag
_atom_site_refinement_flags_posn
Cl1 Cl 0.75418(10) 1.29673(9) 0.51960(4) 0.02011(16) Uani 1 d .
F1 F 0.6831(3) 0.9887(2) 0.17917(10) 0.0248(4) Uani 1 d .
O1 O 0.5595(4) 0.7691(4) 0.01629(14) 0.0353(5) Uani 1 d .
O2 O 0.1871(3) 0.7620(3) 0.04072(12) 0.0256(4) Uani 1 d .
O3 O 0.3597(3) 0.5205(3) 0.19529(13) 0.0273(4) Uani 1 d .
O4 O 0.7177(3) 0.6800(3) 0.24970(13) 0.0286(5) Uani 1 d .
N1 N 0.2217(4) 1.1772(3) 0.44695(14) 0.0195(4) Uani 1 d .
H1A H 0.2229 1.0478 0.4613 0.023 Uiso 1 calc GR
H1B H 0.1086 1.2461 0.4719 0.023 Uiso 1 calc GR
H1C H 0.3623 1.2530 0.4666 0.023 Uiso 1 calc GR
C1 C 0.1745(5) 1.1523(4) 0.35047(17) 0.0227(5) Uani 1 d .
H1D H 0.1831 1.2930 0.3345 0.027 Uiso 1 calc R
H1E H 0.0157 1.0812 0.3295 0.027 Uiso 1 calc R
C2 C 0.3501(4) 1.0233(4) 0.30724(17) 0.0203(5) Uani 1 d .
H2A H 0.3518 0.8882 0.3278 0.024 Uiso 1 calc R
H2B H 0.5072 1.1009 0.3242 0.024 Uiso 1 calc R
C3 C 0.2916(5) 0.9785(4) 0.20797(17) 0.0206(5) Uani 1 d .
H3A H 0.1380 0.8946 0.1910 0.025 Uiso 1 calc R
H3B H 0.2815 1.1136 0.1878 0.025 Uiso 1 calc R
C4 C 0.4737(4) 0.8589(4) 0.16362(17) 0.0188(5) Uani 1 d .
C5 C 0.4151(5) 0.7910(4) 0.06354(17) 0.0215(5) Uani 1 d .
C6 C 0.1074(6) 0.6948(5) -0.05202(18) 0.0320(7) Uani 1 d .
H6A H 0.1722 0.7978 -0.0835 0.048 Uiso 1 calc GR
H6B H -0.0628 0.6848 -0.0620 0.048 Uiso 1 calc GR
H6C H 0.1590 0.5566 -0.0731 0.048 Uiso 1 calc GR
C7 C 0.5104(4) 0.6631(4) 0.20300(16) 0.0196(5) Uani 1 d .
C8 C 0.7546(7) 0.5106(5) 0.2970(2) 0.0450(9) Uani 1 d .
H8A H 0.7465 0.3767 0.2554 0.068 Uiso 1 calc GR
H8B H 0.6342 0.5019 0.3352 0.068 Uiso 1 calc GR
H8C H 0.9080 0.5391 0.3322 0.068 Uiso 1 calc GR

loop_
_atom_site_aniso_label
_atom_site_aniso_U_11
_atom_site_aniso_U_22
_atom_site_aniso_U_33
_atom_site_aniso_U_23
_atom_site_aniso_U_13
_atom_site_aniso_U_12
Cl1 0.0160(3) 0.0143(3) 0.0302(3) 0.0050(2) 0.0028(2) 0.0012(2)
F1 0.0211(8) 0.0210(8) 0.0318(9) 0.0086(6) 0.0015(6) -0.0064(6)
O1 0.0295(11) 0.0484(13) 0.0288(11) 0.0056(10) 0.0077(9) 0.0071(10)
O2 0.0227(10) 0.0319(10) 0.0215(10) 0.0081(8) 0.0000(7) -0.0038(8)
O3 0.0314(11) 0.0161(9) 0.0331(11) 0.0079(8) -0.0020(8) -0.0038(8)
O4 0.0290(11) 0.0172(9) 0.0372(11) 0.0071(8) -0.0089(9) 0.0037(8)
N1 0.0172(10) 0.0139(9) 0.0272(11) 0.0020(8) 0.0043(8) 0.0029(8)
C1 0.0219(13) 0.0192(12) 0.0263(13) 0.0025(10) 0.0004(10) 0.0060(10)
C2 0.0214(13) 0.0167(11) 0.0229(13) 0.0038(10) 0.0017(10) 0.0053(10)
C3 0.0229(13) 0.0159(11) 0.0232(13) 0.0048(10) 0.0007(10) 0.0047(10)
C4 0.0165(12) 0.0139(11) 0.0255(13) 0.0064(10) 0.0005(10) -0.0027(9)
C5 0.0259(14) 0.0159(11) 0.0235(13) 0.0066(10) 0.0022(10) 0.0016(10)
C6 0.0348(16) 0.0369(16) 0.0216(14) 0.0082(12) -0.0037(12) -0.0075(13)
C7 0.0221(13) 0.0162(11) 0.0203(12) 0.0026(9) 0.0023(10) 0.0035(10)
C8 0.055(2) 0.0215(14) 0.053(2) 0.0121(14) -0.0272(17) 0.0069(14)

loop_
_atom_type_symbol
_atom_type_description
_atom_type_scat_dispersion_real
_atom_type_scat_dispersion_imag
_atom_type_scat_source
C C 0.0033 0.0016 'International Tables Vol C Tables 4.2.6.8 and 6.1.1.4'
H H 0.0000 0.0000 'International Tables Vol C Tables 4.2.6.8 and 6.1.1.4'
Cl Cl 0.1484 0.1585 'International Tables Vol C Tables 4.2.6.8 and 6.1.1.4'
F F 0.0171 0.0103 'International Tables Vol C Tables 4.2.6.8 and 6.1.1.4'
N N 0.0061 0.0033 'International Tables Vol C Tables 4.2.6.8 and 6.1.1.4'
O O 0.0106 0.0060 'International Tables Vol C Tables 4.2.6.8 and 6.1.1.4'

loop_
_exptl_crystal_face_index_h
_exptl_crystal_face_index_k
_exptl_crystal_face_index_l
_exptl_crystal_face_perp_dist
_exptl_oxdiff_crystal_face_indexfrac_h
_exptl_oxdiff_crystal_face_indexfrac_k
_exptl_oxdiff_crystal_face_indexfrac_l
_exptl_oxdiff_crystal_face_x
_exptl_oxdiff_crystal_face_y
_exptl_oxdiff_crystal_face_z
-1 0 1 0.1580 -1.0005 -0.0003 0.9997 -0.1132 -0.0550 -0.0020
1 0 -1 0.1580 1.0005 0.0003 -0.9997 0.1132 0.0550 0.0020
0 -1 0 0.0985 -0.0008 -0.9990 0.0010 -0.0046 -0.0026 0.1117
0 1 0 0.0985 0.0008 0.9990 -0.0010 0.0046 0.0026 -0.1117
0 0 1 0.0242 -0.0003 -0.0001 1.0009 -0.0290 0.0348 -0.0095
0 0 -1 0.0242 0.0003 0.0001 -1.0009 0.0290 -0.0348 0.0095

loop_
_geom_angle_atom_site_label_1
_geom_angle_atom_site_label_2
_geom_angle_atom_site_label_3
_geom_angle
C5 O2 C6 116.1(2)
C7 O4 C8 114.7(2)
H1A N1 H1B 109.5
H1A N1 H1C 109.5
H1B N1 H1C 109.5
C1 N1 H1A 109.5
C1 N1 H1B 109.5
C1 N1 H1C 109.5
N1 C1 H1D 109.6
N1 C1 H1E 109.6
N1 C1 C2 110.3(2)
H1D C1 H1E 108.1
C2 C1 H1D 109.6
C2 C1 H1E 109.6
C1 C2 H2A 109.4
C1 C2 H2B 109.4
C1 C2 C3 111.2(2)
H2A C2 H2B 108.0
C3 C2 H2A 109.4
C3 C2 H2B 109.4
C2 C3 H3A 109.3
C2 C3 H3B 109.3
H3A C3 H3B 107.9
C4 C3 C2 111.7(2)
C4 C3 H3A 109.3
C4 C3 H3B 109.3
F1 C4 C3 108.8(2)
F1 C4 C5 106.4(2)
F1 C4 C7 108.5(2)
C3 C4 C5 114.6(2)
C3 C4 C7 109.2(2)
C7 C4 C5 109.1(2)
O1 C5 O2 126.8(3)
O1 C5 C4 122.9(3)
O2 C5 C4 110.3(2)
O2 C6 H6A 109.5
O2 C6 H6B 109.5
O2 C6 H6C 109.5
H6A C6 H6B 109.5
H6A C6 H6C 109.5
H6B C6 H6C 109.5
O3 C7 O4 125.8(2)
O3 C7 C4 122.2(2)
O4 C7 C4 111.8(2)
O4 C8 H8A 109.5
O4 C8 H8B 109.5
O4 C8 H8C 109.5
H8A C8 H8B 109.5
H8A C8 H8C 109.5
H8B C8 H8C 109.5

loop_
_geom_bond_atom_site_label_1
_geom_bond_atom_site_label_2
_geom_bond_distance
F1 C4 1.394(3)
O1 C5 1.185(3)
O2 C5 1.323(3)
O2 C6 1.453(3)
O3 C7 1.202(3)
O4 C7 1.324(3)
O4 C8 1.454(3)
N1 H1A 0.9100
N1 H1B 0.9100
N1 H1C 0.9100
N1 C1 1.488(3)
C1 H1D 0.9900
C1 H1E 0.9900
C1 C2 1.515(3)
C2 H2A 0.9900
C2 H2B 0.9900
C2 C3 1.528(4)
C3 H3A 0.9900
C3 H3B 0.9900
C3 C4 1.521(4)
C4 C5 1.545(4)
C4 C7 1.533(3)
C6 H6A 0.9800
C6 H6B 0.9800
C6 H6C 0.9800
C8 H8A 0.9800
C8 H8B 0.9800
C8 H8C 0.9800

loop_
_geom_hbond_atom_site_label_D
_geom_hbond_atom_site_label_H
_geom_hbond_atom_site_label_A
_geom_hbond_distance_DH
_geom_hbond_distance_HA
_geom_hbond_distance_DA
_geom_hbond_angle_DHA
_geom_hbond_site_symmetry_A
N1 H1A Cl1 0.91 2.32 3.226(2) 172.2 2_676
N1 H1B Cl1 0.91 2.30 3.169(2) 158.9 1_455
N1 H1C Cl1 0.91 2.31 3.160(2) 154.7 .

loop_
_geom_torsion_atom_site_label_1
_geom_torsion_atom_site_label_2
_geom_torsion_atom_site_label_3
_geom_torsion_atom_site_label_4
_geom_torsion
F1 C4 C5 O1 31.3(3)
F1 C4 C5 O2 -148.9(2)
F1 C4 C7 O3 -176.5(2)
F1 C4 C7 O4 7.7(3)
N1 C1 C2 C3 174.8(2)
C1 C2 C3 C4 177.0(2)
C2 C3 C4 F1 -66.2(3)
C2 C3 C4 C5 174.9(2)
C2 C3 C4 C7 52.2(3)
C3 C4 C5 O1 151.6(3)
C3 C4 C5 O2 -28.6(3)
C3 C4 C7 O3 65.0(3)
C3 C4 C7 O4 -110.8(2)
C5 C4 C7 O3 -60.9(3)
C5 C4 C7 O4 123.2(2)
C6 O2 C5 O1 0.5(4)
C6 O2 C5 C4 -179.3(2)
C7 C4 C5 O1 -85.7(3)
C7 C4 C5 O2 94.1(2)
C8 O4 C7 O3 -2.2(4)
C8 O4 C7 C4 173.4(2)
